data_7125106
loop_
_publ_author_name
'M\"adl, Eric'
'Peresypkina, Eugenia'
'Timoshkin, Alexey Y.'
'Scheer, Manfred'

_publ_section_title
;
 Triple-decker sandwich complexes with a bent cyclo-P<sub>5</sub>
 middle-deck.
;
_journal_issue 83
_journal_name_full 'Chemical communications (Cambridge, England)'
_journal_page_first 12298
_journal_page_last 12301
_journal_paper_doi 10.1039/c6cc06883a
_journal_volume 52
_journal_year 2016
_chemical_formula_moiety 'C31 H55 Co Fe P5 Si'
_chemical_formula_sum 'C31 H55 Co Fe P5 Si'
_chemical_formula_weight 725.47
_space_group_crystal_system triclinic
_space_group_IT_number 2
_space_group_name_Hall '-P 1'
_space_group_name_H-M_alt 'P -1'
_atom_sites_solution_hydrogens geom
_audit_creation_date 2015-02-10
_audit_creation_method
;
Olex2 1.2-beta
(compiled 2015.01.26 svn.r3150 for OlexSys, GUI svn.r4998)
;
_audit_update_record
;
2016-08-12 deposited with the CCDC.
2016-09-15 downloaded from the CCDC.
;
_cell_angle_alpha 100.375(2)
_cell_angle_beta 100.066(2)
_cell_angle_gamma 108.045(3)
_cell_formula_units_Z 2
_cell_length_a 10.1595(3)
_cell_length_b 12.5137(4)
_cell_length_c 15.7867(5)
_cell_measurement_reflns_used 8611
_cell_measurement_temperature 122.8(6)
_cell_measurement_theta_max 73.9787
_cell_measurement_theta_min 3.8340
_cell_volume 1819.16(11)
_computing_cell_refinement
;
CrysAlisPro, Agilent Technologies,
Version 1.171.36.21 (release 14-08-2012 CrysAlis171 .NET)
(compiled Sep 14 2012,17:21:16)
;
_computing_data_collection
;
CrysAlisPro, Agilent Technologies,
Version 1.171.36.21 (release 14-08-2012 CrysAlis171 .NET)
(compiled Sep 14 2012,17:21:16)
;
_computing_data_reduction
;
CrysAlisPro, Agilent Technologies,
Version 1.171.36.21 (release 14-08-2012 CrysAlis171 .NET)
(compiled Sep 14 2012,17:21:16)
;
_computing_molecular_graphics 'Olex2 (Dolomanov et al., 2009)'
_computing_publication_material 'Olex2 (Dolomanov et al., 2009)'
_computing_structure_refinement 'ShelXL (Sheldrick, 2008)'
_diffrn_ambient_temperature 122.8(6)
_diffrn_detector_area_resol_mean 5.2715
_diffrn_measured_fraction_theta_full 0.988
_diffrn_measured_fraction_theta_max 0.945
_diffrn_measurement_details
;
#__ type_ start__ end____ width___ exp.time_
  1 omega  -71.00   33.00   0.5000    8.0000
omega____ theta____ kappa____ phi______ frames
    -      -41.1931   57.0000  120.0000 208

#__ type_ start__ end____ width___ exp.time_
  2 omega   -3.00   95.00   0.5000    8.0000
omega____ theta____ kappa____ phi______ frames
    -       41.1931 -125.0000  -90.0000 196

#__ type_ start__ end____ width___ exp.time_
  3 omega    9.00  120.00   0.5000    8.0000
omega____ theta____ kappa____ phi______ frames
    -       41.1931   77.0000  -30.0000 222

#__ type_ start__ end____ width___ exp.time_
  4 omega   34.00  165.00   0.5000   40.0000
omega____ theta____ kappa____ phi______ frames
    -      108.7433  -15.0000   90.0000 262

#__ type_ start__ end____ width___ exp.time_
  5 omega   41.00   67.00   0.5000   40.0000
omega____ theta____ kappa____ phi______ frames
    -      108.7433  -30.0000 -120.0000 52

#__ type_ start__ end____ width___ exp.time_
  6 omega   33.00   62.00   0.5000   40.0000
omega____ theta____ kappa____ phi______ frames
    -      108.7433  -30.0000    0.0000 58

#__ type_ start__ end____ width___ exp.time_
  7 omega   45.00   76.00   0.5000   40.0000
omega____ theta____ kappa____ phi______ frames
    -      108.7433  -45.0000   30.0000 62

#__ type_ start__ end____ width___ exp.time_
  8 omega   34.00   77.00   0.5000   40.0000
omega____ theta____ kappa____ phi______ frames
    -      108.7433  -45.0000 -180.0000 86

#__ type_ start__ end____ width___ exp.time_
  9 omega   31.00  144.00   0.5000   40.0000
omega____ theta____ kappa____ phi______ frames
    -      108.7433  -86.0000   23.3645 226

#__ type_ start__ end____ width___ exp.time_
 10 omega   33.00   61.00   0.5000   40.0000
omega____ theta____ kappa____ phi______ frames
    -      108.7433  -30.0000  -30.0000 56

#__ type_ start__ end____ width___ exp.time_
 11 omega   35.00   66.00   0.5000   40.0000
omega____ theta____ kappa____ phi______ frames
    -      108.7433  -30.0000  -90.0000 62

#__ type_ start__ end____ width___ exp.time_
 12 omega   36.00   63.00   0.5000   40.0000
omega____ theta____ kappa____ phi______ frames
    -      108.7433  -30.0000  -60.0000 54

#__ type_ start__ end____ width___ exp.time_
 13 omega   81.00  174.00   0.5000   40.0000
omega____ theta____ kappa____ phi______ frames
    -      108.7433   61.0000  -90.0000 186

#__ type_ start__ end____ width___ exp.time_
 14 omega   37.00  147.00   0.5000   40.0000
omega____ theta____ kappa____ phi______ frames
    -      108.7433  -92.0000 -170.5621 220

#__ type_ start__ end____ width___ exp.time_
 15 omega -115.00  -12.00   0.5000    8.0000
omega____ theta____ kappa____ phi______ frames
    -      -41.1931  -57.0000  150.0000 206

#__ type_ start__ end____ width___ exp.time_
 16 omega -117.00  -15.00   0.5000    8.0000
omega____ theta____ kappa____ phi______ frames
    -      -41.1931  -38.0000 -150.0000 204

#__ type_ start__ end____ width___ exp.time_
 17 omega  -98.00  -71.00   0.5000    8.0000
omega____ theta____ kappa____ phi______ frames
    -      -41.1931  125.0000  -90.0000 54

#__ type_ start__ end____ width___ exp.time_
 18 omega   12.00  115.00   0.5000    8.0000
omega____ theta____ kappa____ phi______ frames
    -       41.1931   57.0000   90.0000 206

#__ type_ start__ end____ width___ exp.time_
 19 omega -120.00  -80.00   0.5000    8.0000
omega____ theta____ kappa____ phi______ frames
    -      -41.1931  -77.0000  120.0000 80
;
_diffrn_measurement_device_type 'Xcalibur, Ruby, Gemini ultra'
_diffrn_measurement_method '\w scans'
_diffrn_orient_matrix_UB_11 0.0503214000
_diffrn_orient_matrix_UB_12 0.0607821000
_diffrn_orient_matrix_UB_13 0.0999242000
_diffrn_orient_matrix_UB_21 -0.0020055000
_diffrn_orient_matrix_UB_22 0.1148969000
_diffrn_orient_matrix_UB_23 -0.0214466000
_diffrn_orient_matrix_UB_31 -0.1566654000
_diffrn_orient_matrix_UB_32 -0.0314412000
_diffrn_orient_matrix_UB_33 0.0058619000
_diffrn_radiation_monochromator mirror
_diffrn_radiation_type CuK\a
_diffrn_radiation_wavelength 1.54178
_diffrn_reflns_av_R_equivalents 0.0214
_diffrn_reflns_av_unetI/netI 0.0265
_diffrn_reflns_Laue_measured_fraction_full 0.988
_diffrn_reflns_Laue_measured_fraction_max 0.945
_diffrn_reflns_limit_h_max 8
_diffrn_reflns_limit_h_min -12
_diffrn_reflns_limit_k_max 15
_diffrn_reflns_limit_k_min -15
_diffrn_reflns_limit_l_max 19
_diffrn_reflns_limit_l_min -18
_diffrn_reflns_number 13401
_diffrn_reflns_point_group_measured_fraction_full 0.988
_diffrn_reflns_point_group_measured_fraction_max 0.945
_diffrn_reflns_theta_full 67.500
_diffrn_reflns_theta_max 74.137
_diffrn_reflns_theta_min 3.837
_diffrn_source 'Enhance Ultra (Cu) X-ray Source'
_exptl_absorpt_coefficient_mu 9.300
_exptl_absorpt_correction_T_max 0.518
_exptl_absorpt_correction_T_min 0.179
_exptl_absorpt_correction_type analytical
_exptl_absorpt_process_details
;
CrysAlisPro, Agilent Technologies,
Version 1.171.36.21 (release 14-08-2012 CrysAlis171 .NET)
(compiled Sep 14 2012,17:21:16)
Analytical numeric absorption correction using a multifaceted crystal
			model based on expressions derived by R.C. Clark & J.S. Reid.
(Clark, R. C. & Reid, J. S. (1995). Acta Cryst. A51, 887-897)
;
_exptl_crystal_colour black
_exptl_crystal_colour_primary black
_exptl_crystal_density_diffrn 1.324
_exptl_crystal_description block
_exptl_crystal_F_000 766
_exptl_crystal_size_max 0.3047
_exptl_crystal_size_mid 0.1326
_exptl_crystal_size_min 0.1067
_refine_diff_density_max 0.315
_refine_diff_density_min -0.431
_refine_diff_density_rms 0.060
_refine_ls_extinction_method none
_refine_ls_goodness_of_fit_ref 1.091
_refine_ls_hydrogen_treatment constr
_refine_ls_matrix_type full
_refine_ls_number_parameters 369
_refine_ls_number_reflns 7013
_refine_ls_number_restraints 0
_refine_ls_restrained_S_all 1.091
_refine_ls_R_factor_all 0.0294
_refine_ls_R_factor_gt 0.0257
_refine_ls_shift/su_max 0.001
_refine_ls_shift/su_mean 0.000
_refine_ls_structure_factor_coef Fsqd
_refine_ls_weighting_details 'w=1/[\s^2^(Fo^2^)+(0.0513P)^2^] where P=(Fo^2^+2Fc^2^)/3'
_refine_ls_weighting_scheme calc
_refine_ls_wR_factor_gt 0.0732
_refine_ls_wR_factor_ref 0.0803
_reflns_Friedel_coverage 0.000
_reflns_number_gt 6204
_reflns_number_total 7013
_reflns_threshold_expression 'I > 2\s(I)'
_cod_data_source_file c6cc06883a2.cif
_cod_data_source_block 1
_cod_original_cell_volume 1819.16(10)
_cod_database_code 7125106
_shelxl_version_number 2014/6
_chemical_oxdiff_formula C31H55SiP5FeCo
_shelx_space_group_comment
;
The symmetry employed for this shelxl refinement is uniquely defined
by the following loop, which should always be used as a source of
symmetry information in preference to the above space-group names.
They are only intended as comments.
;
_reflns_odcompleteness_completeness 98.86
_reflns_odcompleteness_iscentric 1
_reflns_odcompleteness_theta 66.97
_olex2_refinement_description
;
1. Fixed Uiso
 At 1.2 times of:
  All C(H) groups, All C(H,H) groups
 At 1.5 times of:
  All C(H,H,H) groups
2.a Secondary CH2 refined with riding coordinates:
 C28(H28a,H28b)
2.b Aromatic/amide H refined with riding coordinates:
 C14(H14), C12(H12)
2.c Idealised Me refined as rotating group:
 C18(H18a,H18b,H18c), C19(H19a,H19b,H19c), C27(H27a,H27b,H27c), C26(H26a,H26b,
 H26c), C6(H6a,H6b,H6c), C10(H10a,H10b,H10c), C31(H31a,H31b,H31c), C17(H17a,
 H17b,H17c), C30(H30a,H30b,H30c), C22(H22a,H22b,H22c), C9(H9a,H9b,H9c),
 C23(H23a,H23b,H23c), C7(H7a,H7b,H7c), C8(H8a,H8b,H8c), C21(H21a,H21b,H21c),
 C29(H29a,H29b,H29c), C0AA(H0Aa,H0Ab,H0Ac)
;
_olex2_submission_special_instructions 'No special instructions were received'

loop_
_space_group_symop_operation_xyz
'x, y, z'
'-x, -y, -z'

loop_
_atom_site_label
_atom_site_type_symbol
_atom_site_fract_x
_atom_site_fract_y
_atom_site_fract_z
_atom_site_U_iso_or_equiv
_atom_site_adp_type
_atom_site_occupancy
_atom_site_site_symmetry_order
_atom_site_calc_flag
_atom_site_refinement_flags_posn
Fe1 Fe 1.16043(3) 0.33790(2) 0.82970(2) 0.01940(8) Uani 1 1 d .
Co1 Co 0.86089(3) 0.05657(2) 0.75197(2) 0.01994(8) Uani 1 1 d .
P4 P 1.11134(5) 0.13796(4) 0.77958(4) 0.02505(11) Uani 1 1 d .
P2 P 0.92878(6) 0.32916(4) 0.80604(3) 0.02415(11) Uani 1 1 d .
P5 P 1.10802(6) 0.24361(4) 0.68411(3) 0.02553(11) Uani 1 1 d .
P1 P 0.88272(5) 0.19452(4) 0.68375(3) 0.02271(11) Uani 1 1 d .
P3 P 0.98757(6) 0.20810(4) 0.87592(3) 0.02437(11) Uani 1 1 d .
Si1 Si 0.77489(6) 0.34562(5) 0.56608(4) 0.02752(13) Uani 1 1 d .
C11 C 0.7759(2) -0.11694(15) 0.67126(13) 0.0222(4) Uani 1 1 d .
C24 C 0.9478(2) -0.17369(17) 0.79670(14) 0.0272(4) Uani 1 1 d .
C20 C 0.5505(2) -0.00459(18) 0.81005(16) 0.0304(5) Uani 1 1 d .
C1 C 1.3829(2) 0.39608(17) 0.85686(14) 0.0253(4) Uani 1 1 d .
C4 C 1.2593(2) 0.45775(16) 0.95388(13) 0.0242(4) Uani 1 1 d .
C15 C 0.8433(2) -0.11799(16) 0.75967(13) 0.0218(4) Uani 1 1 d .
C16 C 0.7955(2) -0.16110(16) 0.57867(14) 0.0264(4) Uani 1 1 d .
C18 C 0.7548(3) -0.29434(17) 0.55663(15) 0.0330(5) Uani 1 1 d .
H18A H 0.8196 -0.3149 0.5990 0.050 Uiso 1 1 calc GR
H18B H 0.7627 -0.3222 0.4963 0.050 Uiso 1 1 calc GR
H18C H 0.6564 -0.3304 0.5606 0.050 Uiso 1 1 calc GR
C19 C 0.9461(3) -0.10157(19) 0.56762(14) 0.0329(5) Uani 1 1 d .
H19A H 0.9665 -0.0178 0.5775 0.049 Uiso 1 1 calc GR
H19B H 0.9515 -0.1331 0.5074 0.049 Uiso 1 1 calc GR
H19C H 1.0164 -0.1158 0.6109 0.049 Uiso 1 1 calc GR
C13 C 0.6617(2) -0.04157(16) 0.77232(14) 0.0243(4) Uani 1 1 d .
C2 C 1.3340(2) 0.48137(17) 0.82596(14) 0.0254(4) Uani 1 1 d .
C5 C 1.3367(2) 0.38152(17) 0.93569(13) 0.0242(4) Uani 1 1 d .
C27 C 0.8549(3) -0.29787(19) 0.79687(17) 0.0361(5) Uani 1 1 d .
H27A H 0.9164 -0.3370 0.8220 0.054 Uiso 1 1 calc GR
H27B H 0.8031 -0.3418 0.7358 0.054 Uiso 1 1 calc GR
H27C H 0.7864 -0.2934 0.8329 0.054 Uiso 1 1 calc GR
C26 C 1.0613(2) -0.18292(19) 0.74647(16) 0.0319(5) Uani 1 1 d .
H26A H 1.1202 -0.1051 0.7448 0.048 Uiso 1 1 calc GR
H26B H 1.0145 -0.2304 0.6857 0.048 Uiso 1 1 calc GR
H26C H 1.1218 -0.2192 0.7768 0.048 Uiso 1 1 calc GR
C6 C 1.3683(3) 0.5299(2) 0.74900(16) 0.0396(6) Uani 1 1 d .
H6A H 1.2925 0.5569 0.7246 0.059 Uiso 1 1 calc GR
H6B H 1.3753 0.4694 0.7029 0.059 Uiso 1 1 calc GR
H6C H 1.4594 0.5952 0.7692 0.059 Uiso 1 1 calc GR
C28 C 0.7639(2) 0.19726(17) 0.58375(14) 0.0289(4) Uani 1 1 d .
H28A H 0.6644 0.1549 0.5849 0.035 Uiso 1 1 calc R
H28B H 0.7839 0.1537 0.5317 0.035 Uiso 1 1 calc R
C3 C 1.2581(2) 0.51841(16) 0.88577(14) 0.0259(4) Uani 1 1 d .
C10 C 1.4699(2) 0.3363(2) 0.81373(17) 0.0382(5) Uani 1 1 d .
H10A H 1.4840 0.2781 0.8448 0.057 Uiso 1 1 calc GR
H10B H 1.5629 0.3935 0.8168 0.057 Uiso 1 1 calc GR
H10C H 1.4197 0.2982 0.7514 0.057 Uiso 1 1 calc GR
C31 C 0.6622(3) 0.4007(2) 0.63046(17) 0.0382(5) Uani 1 1 d .
H31A H 0.7060 0.4186 0.6942 0.057 Uiso 1 1 calc GR
H31B H 0.5668 0.3414 0.6164 0.057 Uiso 1 1 calc GR
H31C H 0.6545 0.4712 0.6147 0.057 Uiso 1 1 calc GR
C17 C 0.6921(3) -0.13640(19) 0.50705(14) 0.0359(5) Uani 1 1 d .
H17A H 0.5934 -0.1771 0.5083 0.054 Uiso 1 1 calc GR
H17B H 0.7064 -0.1637 0.4483 0.054 Uiso 1 1 calc GR
H17C H 0.7110 -0.0527 0.5191 0.054 Uiso 1 1 calc GR
C30 C 0.9640(3) 0.4476(2) 0.60390(17) 0.0386(5) Uani 1 1 d .
H30A H 0.9684 0.5242 0.5952 0.058 Uiso 1 1 calc GR
H30B H 1.0221 0.4180 0.5693 0.058 Uiso 1 1 calc GR
H30C H 1.0007 0.4543 0.6670 0.058 Uiso 1 1 calc GR
C22 C 0.6192(3) 0.0940(2) 0.89444(18) 0.0438(6) Uani 1 1 d .
H22A H 0.6780 0.0702 0.9381 0.066 Uiso 1 1 calc GR
H22B H 0.5443 0.1121 0.9192 0.066 Uiso 1 1 calc GR
H22C H 0.6793 0.1630 0.8801 0.066 Uiso 1 1 calc GR
C9 C 1.3679(3) 0.30385(19) 0.99236(15) 0.0331(5) Uani 1 1 d .
H9A H 1.3797 0.2373 0.9554 0.050 Uiso 1 1 calc GR
H9B H 1.2883 0.2763 1.0197 0.050 Uiso 1 1 calc GR
H9C H 1.4558 0.3472 1.0390 0.050 Uiso 1 1 calc GR
C23 C 0.4595(3) 0.0330(2) 0.74158(18) 0.0421(6) Uani 1 1 d .
H23A H 0.5208 0.0996 0.7254 0.063 Uiso 1 1 calc GR
H23B H 0.3874 0.0548 0.7671 0.063 Uiso 1 1 calc GR
H23C H 0.4120 -0.0315 0.6885 0.063 Uiso 1 1 calc GR
C7 C 1.1970(3) 0.61339(18) 0.88226(18) 0.0372(5) Uani 1 1 d .
H7A H 1.2710 0.6885 0.9139 0.056 Uiso 1 1 calc GR
H7B H 1.1168 0.5999 0.9105 0.056 Uiso 1 1 calc GR
H7C H 1.1636 0.6135 0.8202 0.056 Uiso 1 1 calc GR
C14 C 0.7725(2) -0.06996(16) 0.81922(13) 0.0228(4) Uani 1 1 d .
H14 H 0.7970 -0.0588 0.8819 0.027 Uiso 1 1 calc R
C12 C 0.6664(2) -0.06833(16) 0.68178(13) 0.0236(4) Uani 1 1 d .
H12 H 0.6056 -0.0559 0.6345 0.028 Uiso 1 1 calc R
C8 C 1.1931(3) 0.4738(2) 1.03021(15) 0.0363(5) Uani 1 1 d .
H8A H 1.2291 0.5562 1.0614 0.054 Uiso 1 1 calc GR
H8B H 1.2177 0.4288 1.0712 0.054 Uiso 1 1 calc GR
H8C H 1.0891 0.4470 1.0082 0.054 Uiso 1 1 calc GR
C21 C 0.4531(3) -0.1114(2) 0.83311(19) 0.0406(6) Uani 1 1 d .
H21A H 0.4055 -0.1742 0.7789 0.061 Uiso 1 1 calc GR
H21B H 0.3810 -0.0906 0.8593 0.061 Uiso 1 1 calc GR
H21C H 0.5108 -0.1374 0.8757 0.061 Uiso 1 1 calc GR
C29 C 0.7065(3) 0.3278(2) 0.44472(16) 0.0415(6) Uani 1 1 d .
H29A H 0.7105 0.4033 0.4338 0.062 Uiso 1 1 calc GR
H29B H 0.6074 0.2737 0.4250 0.062 Uiso 1 1 calc GR
H29C H 0.7656 0.2971 0.4117 0.062 Uiso 1 1 calc GR
C0AA C 1.0296(3) -0.1082(2) 0.89336(16) 0.0370(5) Uani 1 1 d .
H0AA H 1.0808 -0.0268 0.8959 0.056 Uiso 1 1 calc GR
H0AB H 1.0982 -0.1438 0.9147 0.056 Uiso 1 1 calc GR
H0AC H 0.9619 -0.1124 0.9310 0.056 Uiso 1 1 calc GR

loop_
_atom_site_aniso_label
_atom_site_aniso_U_11
_atom_site_aniso_U_22
_atom_site_aniso_U_33
_atom_site_aniso_U_23
_atom_site_aniso_U_13
_atom_site_aniso_U_12
Fe1 0.02001(15) 0.01632(14) 0.01919(15) 0.00118(11) 0.00526(11) 0.00435(11)
Co1 0.02048(16) 0.01704(15) 0.02097(16) 0.00336(11) 0.00580(12) 0.00520(12)
P4 0.0218(2) 0.0191(2) 0.0320(3) 0.00250(19) 0.0061(2) 0.00659(18)
P2 0.0242(2) 0.0231(2) 0.0232(2) 0.00145(18) 0.00573(19) 0.00814(19)
P5 0.0269(3) 0.0236(2) 0.0221(2) -0.00008(18) 0.0080(2) 0.0058(2)
P1 0.0257(2) 0.0180(2) 0.0210(2) 0.00352(17) 0.00328(19) 0.00513(18)
P3 0.0273(3) 0.0219(2) 0.0191(2) 0.00282(18) 0.00604(19) 0.00330(19)
Si1 0.0294(3) 0.0235(3) 0.0261(3) 0.0088(2) 0.0041(2) 0.0044(2)
C11 0.0244(10) 0.0161(8) 0.0237(9) 0.0037(7) 0.0069(8) 0.0040(7)
C24 0.0285(11) 0.0245(9) 0.0322(11) 0.0105(8) 0.0092(9) 0.0116(8)
C20 0.0243(10) 0.0264(10) 0.0412(12) 0.0049(9) 0.0123(9) 0.0098(8)
C1 0.0198(9) 0.0210(9) 0.0295(10) 0.0010(8) 0.0024(8) 0.0046(7)
C4 0.0236(10) 0.0196(8) 0.0239(10) -0.0007(7) 0.0037(8) 0.0048(7)
C15 0.0205(9) 0.0188(8) 0.0253(10) 0.0051(7) 0.0080(8) 0.0050(7)
C16 0.0317(11) 0.0190(9) 0.0255(10) 0.0014(7) 0.0071(8) 0.0071(8)
C18 0.0397(13) 0.0206(9) 0.0336(11) -0.0006(8) 0.0100(10) 0.0074(9)
C19 0.0407(13) 0.0300(10) 0.0241(10) 0.0029(8) 0.0147(9) 0.0054(9)
C13 0.0227(10) 0.0185(8) 0.0301(10) 0.0044(7) 0.0094(8) 0.0045(7)
C2 0.0188(9) 0.0236(9) 0.0270(10) 0.0031(8) 0.0043(8) 0.0005(7)
C5 0.0187(9) 0.0236(9) 0.0231(10) 0.0004(7) 0.0013(7) 0.0027(7)
C27 0.0378(13) 0.0300(11) 0.0484(14) 0.0198(10) 0.0165(11) 0.0139(10)
C26 0.0290(11) 0.0303(10) 0.0414(13) 0.0104(9) 0.0134(10) 0.0139(9)
C6 0.0391(13) 0.0340(11) 0.0377(13) 0.0118(10) 0.0107(10) -0.0004(10)
C28 0.0326(11) 0.0226(9) 0.0254(10) 0.0054(8) 0.0008(8) 0.0050(8)
C3 0.0239(10) 0.0171(8) 0.0296(10) -0.0002(7) 0.0023(8) 0.0033(7)
C10 0.0243(11) 0.0401(12) 0.0460(14) -0.0005(10) 0.0118(10) 0.0105(9)
C31 0.0412(13) 0.0293(11) 0.0396(13) 0.0035(9) 0.0101(11) 0.0090(10)
C17 0.0472(14) 0.0306(11) 0.0233(11) 0.0007(8) 0.0033(10) 0.0108(10)
C30 0.0344(12) 0.0326(11) 0.0417(13) 0.0154(10) 0.0030(10) 0.0021(10)
C22 0.0361(13) 0.0426(13) 0.0477(15) -0.0068(11) 0.0201(11) 0.0118(11)
C9 0.0349(12) 0.0287(10) 0.0331(12) 0.0087(9) 0.0000(9) 0.0117(9)
C23 0.0320(12) 0.0456(14) 0.0548(16) 0.0081(12) 0.0152(11) 0.0221(11)
C7 0.0378(13) 0.0203(10) 0.0523(15) 0.0065(9) 0.0076(11) 0.0119(9)
C14 0.0228(10) 0.0198(8) 0.0258(10) 0.0064(7) 0.0080(8) 0.0058(7)
C12 0.0203(9) 0.0212(9) 0.0261(10) 0.0034(7) 0.0043(8) 0.0052(7)
C8 0.0378(13) 0.0344(11) 0.0300(11) -0.0041(9) 0.0102(10) 0.0093(10)
C21 0.0274(12) 0.0401(13) 0.0600(16) 0.0154(11) 0.0227(11) 0.0115(10)
C29 0.0412(13) 0.0446(13) 0.0301(12) 0.0147(10) 0.0025(10) 0.0036(11)
C0AA 0.0367(13) 0.0438(13) 0.0333(12) 0.0109(10) 0.0051(10) 0.0191(10)

loop_
_atom_type_symbol
_atom_type_description
_atom_type_scat_dispersion_real
_atom_type_scat_dispersion_imag
_atom_type_scat_source
C C 0.0181 0.0091 'International Tables Vol C Tables 4.2.6.8 and 6.1.1.4'
H H 0.0000 0.0000 'International Tables Vol C Tables 4.2.6.8 and 6.1.1.4'
Si Si 0.2541 0.3302 'International Tables Vol C Tables 4.2.6.8 and 6.1.1.4'
P P 0.2955 0.4335 'International Tables Vol C Tables 4.2.6.8 and 6.1.1.4'
Fe Fe -1.1336 3.1974 'International Tables Vol C Tables 4.2.6.8 and 6.1.1.4'
Co Co -2.3653 3.6143 'International Tables Vol C Tables 4.2.6.8 and 6.1.1.4'

loop_
_exptl_crystal_face_index_h
_exptl_crystal_face_index_k
_exptl_crystal_face_index_l
_exptl_crystal_face_perp_dist
_exptl_oxdiff_crystal_face_indexfrac_h
_exptl_oxdiff_crystal_face_indexfrac_k
_exptl_oxdiff_crystal_face_indexfrac_l
_exptl_oxdiff_crystal_face_x
_exptl_oxdiff_crystal_face_y
_exptl_oxdiff_crystal_face_z
-6 -1 1 0.0489 -6.0027 -0.7091 1.2069 -0.2246 -0.0953 0.9698
1 -5 -7 0.1398 1.2473 -4.6111 -7.0281 -0.9198 -0.3816 -0.0916
6 0 -2 0.0647 6.1663 0.3234 -1.8166 0.1484 0.0638 -0.9869
-1 5 7 0.1476 -0.5165 4.5802 6.7143 0.9233 0.3833 -0.0237
-6 -1 0 0.0472 -5.7600 -1.1319 0.4407 -0.3146 -0.1279 0.9406
-2 5 7 0.1579 -1.6649 4.6057 7.1622 0.9118 0.3789 0.1580
6 1 -1 0.0576 6.0007 0.6982 -1.1450 0.2300 0.0927 -0.9688
3 -4 -7 0.1265 2.6462 -4.4997 -7.3610 -0.8759 -0.3644 -0.3162
-6 0 3 0.0918 -6.3172 0.2676 3.1348 0.0116 -0.0238 0.9996
-3 -4 7 0.0788 -3.4785 -4.3077 7.0385 0.2664 -0.6389 0.7217
2 -7 7 0.0541 1.8535 -6.6985 6.9742 0.3830 -0.9229 -0.0389
7 -3 0 0.0758 6.5143 -2.8196 -0.1995 0.1365 -0.3327 -0.9331
1 6 -8 0.0359 1.0894 5.9418 -7.6808 -0.3515 0.8452 -0.4025

loop_
_geom_angle_atom_site_label_1
_geom_angle_atom_site_label_2
_geom_angle_atom_site_label_3
_geom_angle
P2 Fe1 P4 96.86(2)
P2 Fe1 P3 56.91(2)
P5 Fe1 P4 56.25(2)
P5 Fe1 P2 87.15(2)
P5 Fe1 P3 99.74(2)
P3 Fe1 P4 60.602(19)
C1 Fe1 P4 99.13(6)
C1 Fe1 P2 163.74(6)
C1 Fe1 P5 99.24(6)
C1 Fe1 P3 135.28(6)
C1 Fe1 C4 67.14(8)
C1 Fe1 C2 39.96(8)
C1 Fe1 C3 66.63(8)
C4 Fe1 P4 133.33(6)
C4 Fe1 P2 103.53(6)
C4 Fe1 P5 163.12(6)
C4 Fe1 P3 97.06(6)
C4 Fe1 C2 66.63(8)
C4 Fe1 C3 39.51(8)
C2 Fe1 P4 130.45(6)
C2 Fe1 P2 124.77(6)
C2 Fe1 P5 96.56(6)
C2 Fe1 P3 163.70(6)
C2 Fe1 C3 39.36(8)
C5 Fe1 P4 100.44(6)
C5 Fe1 P2 138.73(6)
C5 Fe1 P5 133.32(6)
C5 Fe1 P3 100.89(6)
C5 Fe1 C1 40.05(8)
C5 Fe1 C4 40.10(8)
C5 Fe1 C2 67.01(8)
C5 Fe1 C3 66.72(8)
C3 Fe1 P4 165.36(6)
C3 Fe1 P2 97.56(6)
C3 Fe1 P5 127.03(6)
C3 Fe1 P3 126.83(6)
P1 Co1 P4 79.32(2)
P1 Co1 P3 83.61(2)
P3 Co1 P4 60.52(2)
C11 Co1 P4 112.78(6)
C11 Co1 P1 116.95(6)
C11 Co1 P3 157.86(6)
C11 Co1 C15 39.38(7)
C15 Co1 P4 98.35(5)
C15 Co1 P1 153.40(6)
C15 Co1 P3 118.61(6)
C13 Co1 P4 156.61(6)
C13 Co1 P1 122.47(6)
C13 Co1 P3 109.98(6)
C13 Co1 C11 67.23(7)
C13 Co1 C15 66.28(7)
C14 Co1 P4 118.42(6)
C14 Co1 P1 160.41(6)
C14 Co1 P3 97.71(6)
C14 Co1 C11 65.90(7)
C14 Co1 C15 39.16(7)
C14 Co1 C13 38.78(8)
C12 Co1 P4 151.48(6)
C12 Co1 P1 103.76(6)
C12 Co1 P3 147.58(6)
C12 Co1 C11 40.19(8)
C12 Co1 C15 66.06(8)
C12 Co1 C13 39.54(8)
C12 Co1 C14 65.12(8)
Fe1 P4 Co1 103.61(2)
Fe1 P4 P3 59.032(18)
P5 P4 Fe1 60.135(19)
P5 P4 Co1 94.67(3)
P5 P4 P3 101.38(3)
P3 P4 Co1 58.860(19)
P1 P2 Fe1 87.56(2)
P3 P2 Fe1 62.31(2)
P3 P2 P1 86.00(3)
P4 P5 Fe1 63.61(2)
P1 P5 Fe1 88.18(2)
P1 P5 P4 83.17(3)
Co1 P1 P2 93.70(2)
Co1 P1 P5 100.29(3)
P5 P1 P2 91.86(3)
C28 P1 Co1 128.54(7)
C28 P1 P2 118.78(7)
C28 P1 P5 115.95(8)
Fe1 P3 P4 60.366(19)
Co1 P3 Fe1 105.96(2)
Co1 P3 P4 60.625(19)
P2 P3 Fe1 60.77(2)
P2 P3 Co1 89.86(2)
P2 P3 P4 99.27(3)
C31 Si1 C28 108.52(11)
C31 Si1 C30 110.21(12)
C31 Si1 C29 110.49(13)
C30 Si1 C28 110.07(11)
C30 Si1 C29 109.73(11)
C29 Si1 C28 107.78(11)
C15 C11 Co1 71.51(10)
C15 C11 C16 133.01(18)
C16 C11 Co1 127.69(13)
C12 C11 Co1 67.52(10)
C12 C11 C15 105.89(17)
C12 C11 C16 120.99(18)
C15 C24 C27 105.90(17)
C15 C24 C0AA 111.13(17)
C26 C24 C15 117.19(18)
C26 C24 C27 108.27(18)
C26 C24 C0AA 106.07(19)
C0AA C24 C27 107.96(19)
C13 C20 C22 111.61(18)
C13 C20 C23 111.12(19)
C13 C20 C21 106.84(17)
C22 C20 C23 109.44(19)
C22 C20 C21 108.9(2)
C23 C20 C21 108.9(2)
C2 C1 Fe1 70.89(11)
C2 C1 C10 125.0(2)
C5 C1 Fe1 69.72(12)
C5 C1 C2 107.90(18)
C5 C1 C10 127.1(2)
C10 C1 Fe1 125.99(14)
C5 C4 Fe1 69.08(11)
C5 C4 C8 127.3(2)
C3 C4 Fe1 70.55(11)
C3 C4 C5 107.46(18)
C3 C4 C8 125.2(2)
C8 C4 Fe1 126.38(15)
C11 C15 Co1 69.11(10)
C11 C15 C24 134.44(18)
C24 C15 Co1 134.58(14)
C14 C15 Co1 68.84(10)
C14 C15 C11 106.66(17)
C14 C15 C24 118.01(17)
C11 C16 C18 110.02(17)
C11 C16 C17 110.03(18)
C18 C16 C17 105.96(17)
C19 C16 C11 113.46(17)
C19 C16 C18 111.08(18)
C19 C16 C17 105.94(18)
C20 C13 Co1 131.64(14)
C14 C13 Co1 70.28(11)
C14 C13 C20 126.52(19)
C14 C13 C12 105.51(17)
C12 C13 Co1 67.86(11)
C12 C13 C20 127.58(19)
C1 C2 Fe1 69.16(11)
C1 C2 C6 125.8(2)
C6 C2 Fe1 129.88(15)
C3 C2 Fe1 70.36(11)
C3 C2 C1 107.70(18)
C3 C2 C6 126.3(2)
C1 C5 Fe1 70.23(11)
C1 C5 C4 108.14(18)
C1 C5 C9 126.43(19)
C4 C5 Fe1 70.82(11)
C4 C5 C9 125.39(19)
C9 C5 Fe1 126.40(14)
P1 C28 Si1 116.82(11)
C4 C3 Fe1 69.94(11)
C4 C3 C7 125.4(2)
C2 C3 Fe1 70.27(11)
C2 C3 C4 108.80(18)
C2 C3 C7 125.6(2)
C7 C3 Fe1 129.64(15)
C15 C14 Co1 72.01(11)
C13 C14 Co1 70.94(11)
C13 C14 C15 111.02(17)
C11 C12 Co1 72.29(11)
C13 C12 Co1 72.61(11)
C13 C12 C11 110.87(18)

loop_
_geom_bond_atom_site_label_1
_geom_bond_atom_site_label_2
_geom_bond_distance
Fe1 P4 2.3475(5)
Fe1 P2 2.2822(6)
Fe1 P5 2.2726(6)
Fe1 P3 2.3158(6)
Fe1 C1 2.086(2)
Fe1 C4 2.1026(19)
Fe1 C2 2.109(2)
Fe1 C5 2.079(2)
Fe1 C3 2.1106(19)
Co1 P4 2.3555(6)
Co1 P1 2.1691(6)
Co1 P3 2.3136(6)
Co1 C11 2.1309(18)
Co1 C15 2.1632(19)
Co1 C13 2.130(2)
Co1 C14 2.1210(19)
Co1 C12 2.067(2)
P4 P5 2.1790(7)
P4 P3 2.3530(7)
P2 P1 2.1928(7)
P2 P3 2.1911(7)
P5 P1 2.1771(7)
P1 C28 1.825(2)
Si1 C28 1.899(2)
Si1 C31 1.861(3)
Si1 C30 1.866(2)
Si1 C29 1.868(2)
C11 C15 1.447(3)
C11 C16 1.537(3)
C11 C12 1.444(3)
C24 C15 1.531(3)
C24 C27 1.549(3)
C24 C26 1.530(3)
C24 C0AA 1.541(3)
C20 C13 1.519(3)
C20 C22 1.528(3)
C20 C23 1.532(3)
C20 C21 1.543(3)
C1 C2 1.434(3)
C1 C5 1.427(3)
C1 C10 1.497(3)
C4 C5 1.434(3)
C4 C3 1.424(3)
C4 C8 1.492(3)
C15 C14 1.436(3)
C16 C18 1.545(3)
C16 C19 1.536(3)
C16 C17 1.546(3)
C13 C14 1.411(3)
C13 C12 1.421(3)
C2 C6 1.500(3)
C2 C3 1.421(3)
C5 C9 1.500(3)
C3 C7 1.506(3)
